data_4084428
loop_
_publ_author_name
'Timpa, Samuel D.'
'Zhou, Jia'
'Bhuvanesh, Nattamai'
'Ozerov, Oleg V.'

_publ_section_title
;
 Potential Carbon--Fluorine Reductive Elimination from Pincer-Supported
 Rh(III) and Dominating Side Reactions: Theoretical and Experimental
 Examination
;
_journal_issue 21
_journal_name_full Organometallics
_journal_page_first 6210
_journal_paper_doi 10.1021/om5008902
_journal_volume 33
_journal_year 2014
_chemical_formula_moiety 'C58 H100 O4 P4 Rh2'
_chemical_formula_sum 'C58 H100 O4 P4 Rh2'
_chemical_formula_weight 1191.08
_chemical_name_common '[(POCOP)Rh(CH2CHCCCHCH2)Rh(POCOP)]'
_chemical_name_systematic
; 
 ? 
;
_space_group_IT_number 14
_symmetry_cell_setting monoclinic
_symmetry_space_group_name_Hall '-P 2yn'
_symmetry_space_group_name_H-M 'P 1 21/n 1'
_atom_sites_solution_hydrogens geom
_atom_sites_solution_primary direct
_atom_sites_solution_secondary difmap
_audit_creation_method SHELXL-97
_cell_angle_alpha 90.00
_cell_angle_beta 108.941(3)
_cell_angle_gamma 90.00
_cell_formula_units_Z 2
_cell_length_a 14.384(4)
_cell_length_b 11.183(3)
_cell_length_c 20.418(6)
_cell_measurement_temperature 110(2)
_cell_measurement_theta_max 0.923
_cell_measurement_theta_min 0.793
_cell_volume 3106.5(15)
_computing_cell_refinement 'Bruker SMART'
_computing_data_collection 'Bruker SMART'
_computing_data_reduction 'Bruker SMART'
_computing_molecular_graphics 'Bruker SHELXTL'
_computing_publication_material 'Bruker SHELXTL'
_computing_structure_refinement 'SHELXL-97 (Sheldrick, 2008)'
_computing_structure_solution 'SHELXS-97 (Sheldrick, 2008)'
_diffrn_ambient_temperature 110(2)
_diffrn_measured_fraction_theta_full 0.992
_diffrn_measured_fraction_theta_max 0.992
_diffrn_measurement_device_type 'CCD area detector'
_diffrn_measurement_method 'phi and omega scans'
_diffrn_radiation_monochromator graphite
_diffrn_radiation_source 'fine-focus sealed tube'
_diffrn_radiation_type MoK\a
_diffrn_radiation_wavelength 0.71073
_diffrn_reflns_av_R_equivalents 0.1158
_diffrn_reflns_av_sigmaI/netI 0.0701
_diffrn_reflns_limit_h_max 16
_diffrn_reflns_limit_h_min -16
_diffrn_reflns_limit_k_max 12
_diffrn_reflns_limit_k_min -12
_diffrn_reflns_limit_l_max 23
_diffrn_reflns_limit_l_min -23
_diffrn_reflns_number 25687
_diffrn_reflns_theta_full 24.42
_diffrn_reflns_theta_max 24.42
_diffrn_reflns_theta_min 2.09
_exptl_absorpt_coefficient_mu 0.675
_exptl_absorpt_correction_T_max 0.923
_exptl_absorpt_correction_T_min 0.793
_exptl_absorpt_correction_type multi-scan
_exptl_absorpt_process_details SADABS
_exptl_crystal_colour orange
_exptl_crystal_density_diffrn 1.273
_exptl_crystal_density_method 'not measured'
_exptl_crystal_description block
_exptl_crystal_F_000 1260
_exptl_crystal_size_max 0.36
_exptl_crystal_size_mid 0.20
_exptl_crystal_size_min 0.12
_refine_diff_density_max 2.781
_refine_diff_density_min -0.942
_refine_diff_density_rms 0.124
_refine_ls_extinction_method none
_refine_ls_goodness_of_fit_ref 1.199
_refine_ls_hydrogen_treatment mixed
_refine_ls_matrix_type full
_refine_ls_number_parameters 321
_refine_ls_number_reflns 5073
_refine_ls_number_restraints 0
_refine_ls_restrained_S_all 1.199
_refine_ls_R_factor_all 0.0700
_refine_ls_R_factor_gt 0.0594
_refine_ls_shift/su_max 0.000
_refine_ls_shift/su_mean 0.000
_refine_ls_structure_factor_coef Fsqd
_refine_ls_weighting_details 'calc w=1/[\s^2^(Fo^2^)+(0.0000P)^2^+26.6865P] where P=(Fo^2^+2Fc^2^)/3'
_refine_ls_weighting_scheme calc
_refine_ls_wR_factor_gt 0.1561
_refine_ls_wR_factor_ref 0.1594
_reflns_number_gt 4151
_reflns_number_total 5073
_reflns_threshold_expression >2sigma(I)
_cod_data_source_file om5008902_si_003.cif
_cod_data_source_block 15
_cod_depositor_comments
;
The following automatic conversions were performed:

'_symmetry_cell_setting' value 'Monoclinic' changed to 'monoclinic'
according to
/home/saulius/struct/COD-crude-data--automatic-downloads/rss-feeds/ACS/lib/dictionaries/cif_core.dic
dictionary named 'cif_core.dic' version 2.4.2 from 2011-04-26.

Automatic conversion script
Id: cif_fix_values 2281 2013-09-26 08:29:07Z andrius 

 Adding full bibliography for 4084426--4084428.cif.
;
_cod_original_cell_volume 3106.4(15)
_cod_original_sg_symbol_H-M 'P 21/n'
_cod_database_code 4084428

loop_
_symmetry_equiv_pos_as_xyz
'x, y, z'
'-x+1/2, y+1/2, -z+1/2'
'-x, -y, -z'
'x-1/2, -y-1/2, z-1/2'

loop_
_atom_site_label
_atom_site_type_symbol
_atom_site_fract_x
_atom_site_fract_y
_atom_site_fract_z
_atom_site_U_iso_or_equiv
_atom_site_adp_type
_atom_site_occupancy
_atom_site_symmetry_multiplicity
_atom_site_calc_flag
_atom_site_refinement_flags
P2 P 0.78733(13) -0.15192(16) 0.00224(9) 0.0190(4) Uani 1 1 d .
P1 P 0.75955(13) 0.17318(16) 0.11676(10) 0.0210(4) Uani 1 1 d .
O1 O 0.8578(3) 0.1484(4) 0.1845(2) 0.0264(12) Uani 1 1 d .
C16 C 0.8719(5) -0.0267(7) 0.1206(3) 0.0202(15) Uani 1 1 d .
O2 O 0.8891(3) -0.2020(4) 0.0598(2) 0.0235(11) Uani 1 1 d .
C17 C 0.9079(5) 0.0439(6) 0.1795(3) 0.0203(15) Uani 1 1 d .
C18 C 0.9965(5) 0.0198(7) 0.2335(3) 0.0236(16) Uani 1 1 d .
C21 C 0.9238(5) -0.1309(6) 0.1190(4) 0.0214(15) Uani 1 1 d .
C19 C 1.0414(5) -0.0895(7) 0.2275(4) 0.0246(16) Uani 1 1 d .
H19 H 1.0992 -0.1110 0.2640 0.030 Uiso 1 1 calc R
C26 C 1.0584(5) -0.2880(7) 0.1692(4) 0.0288(18) Uani 1 1 d .
C20 C 1.0075(5) -0.1689(7) 0.1722(4) 0.0238(16) Uani 1 1 d .
C13 C 0.7858(6) 0.3256(7) 0.0966(4) 0.037(2) Uani 1 1 d .
H13 H 0.8087 0.3721 0.1408 0.044 Uiso 1 1 calc R
C22 C 1.0409(5) 0.1070(7) 0.2941(4) 0.0281(17) Uani 1 1 d .
C29 C 1.1419(6) -0.3136(9) 0.2373(4) 0.046(2) Uani 1 1 d .
H29A H 1.1919 -0.2508 0.2454 0.069 Uiso 1 1 calc R
H29B H 1.1716 -0.3912 0.2341 0.069 Uiso 1 1 calc R
H29C H 1.1152 -0.3149 0.2758 0.069 Uiso 1 1 calc R
C9 C 0.6085(6) -0.2687(8) -0.0578(5) 0.040(2) Uani 1 1 d .
H9A H 0.5692 -0.3406 -0.0587 0.060 Uiso 1 1 calc R
H9B H 0.6229 -0.2624 -0.1015 0.060 Uiso 1 1 calc R
H9C H 0.5718 -0.1980 -0.0520 0.060 Uiso 1 1 calc R
C8 C 0.6862(7) -0.2795(8) 0.0727(5) 0.043(2) Uani 1 1 d .
H8A H 0.6545 -0.2048 0.0790 0.065 Uiso 1 1 calc R
H8B H 0.7491 -0.2881 0.1100 0.065 Uiso 1 1 calc R
H8C H 0.6435 -0.3472 0.0738 0.065 Uiso 1 1 calc R
C6 C 0.8495(6) -0.2978(7) -0.0892(4) 0.0334(19) Uani 1 1 d .
H6A H 0.8726 -0.2996 -0.1293 0.050 Uiso 1 1 calc R
H6B H 0.7925 -0.3507 -0.0975 0.050 Uiso 1 1 calc R
H6C H 0.9022 -0.3250 -0.0480 0.050 Uiso 1 1 calc R
C14 C 0.6986(9) 0.3893(8) 0.0474(6) 0.064(3) Uani 1 1 d .
H14A H 0.7196 0.4666 0.0345 0.096 Uiso 1 1 calc R
H14B H 0.6487 0.4021 0.0698 0.096 Uiso 1 1 calc R
H14C H 0.6707 0.3405 0.0057 0.096 Uiso 1 1 calc R
C4 C 0.8200(5) -0.1696(7) -0.0776(4) 0.0263(17) Uani 1 1 d .
H4 H 0.7608 -0.1480 -0.1177 0.032 Uiso 1 1 calc R
C10 C 0.6647(6) 0.1878(8) 0.1583(4) 0.0336(19) Uani 1 1 d .
H10 H 0.6021 0.2099 0.1214 0.040 Uiso 1 1 calc R
C5 C 0.9009(6) -0.0798(8) -0.0755(4) 0.039(2) Uani 1 1 d .
H5A H 0.9605 -0.0998 -0.0373 0.059 Uiso 1 1 calc R
H5B H 0.8791 0.0009 -0.0687 0.059 Uiso 1 1 calc R
H5C H 0.9150 -0.0829 -0.1194 0.059 Uiso 1 1 calc R
C25 C 1.1407(5) 0.0608(8) 0.3427(4) 0.0345(19) Uani 1 1 d .
H25A H 1.1310 -0.0157 0.3629 0.052 Uiso 1 1 calc R
H25B H 1.1683 0.1191 0.3798 0.052 Uiso 1 1 calc R
H25C H 1.1860 0.0499 0.3162 0.052 Uiso 1 1 calc R
C24 C 1.0598(6) 0.2303(7) 0.2666(4) 0.037(2) Uani 1 1 d .
H24A H 1.1044 0.2209 0.2395 0.055 Uiso 1 1 calc R
H24B H 1.0895 0.2841 0.3057 0.055 Uiso 1 1 calc R
H24C H 0.9974 0.2641 0.2371 0.055 Uiso 1 1 calc R
C28 C 1.1026(6) -0.2865(9) 0.1098(4) 0.042(2) Uani 1 1 d .
H28A H 1.0496 -0.2788 0.0654 0.063 Uiso 1 1 calc R
H28B H 1.1385 -0.3611 0.1102 0.063 Uiso 1 1 calc R
H28C H 1.1477 -0.2186 0.1159 0.063 Uiso 1 1 calc R
C7 C 0.7044(5) -0.2767(7) 0.0022(4) 0.0269(17) Uani 1 1 d .
H7 H 0.7381 -0.3528 -0.0027 0.032 Uiso 1 1 calc R
C23 C 0.9727(6) 0.1192(9) 0.3374(4) 0.039(2) Uani 1 1 d .
H23A H 0.9082 0.1477 0.3080 0.059 Uiso 1 1 calc R
H23B H 1.0007 0.1765 0.3749 0.059 Uiso 1 1 calc R
H23C H 0.9653 0.0412 0.3570 0.059 Uiso 1 1 calc R
C11 C 0.6854(7) 0.2853(9) 0.2147(5) 0.046(2) Uani 1 1 d .
H11A H 0.6335 0.2841 0.2362 0.069 Uiso 1 1 calc R
H11B H 0.6866 0.3639 0.1938 0.069 Uiso 1 1 calc R
H11C H 0.7491 0.2700 0.2501 0.069 Uiso 1 1 calc R
C27 C 0.9858(7) -0.3929(8) 0.1590(5) 0.042(2) Uani 1 1 d .
H27A H 0.9588 -0.3946 0.1974 0.063 Uiso 1 1 calc R
H27B H 1.0201 -0.4682 0.1580 0.063 Uiso 1 1 calc R
H27C H 0.9321 -0.3827 0.1152 0.063 Uiso 1 1 calc R
C12 C 0.6487(8) 0.0646(9) 0.1864(5) 0.054(3) Uani 1 1 d .
H12A H 0.7083 0.0408 0.2236 0.081 Uiso 1 1 calc R
H12B H 0.6340 0.0056 0.1490 0.081 Uiso 1 1 calc R
H12C H 0.5935 0.0691 0.2045 0.081 Uiso 1 1 calc R
C15 C 0.8693(8) 0.3210(9) 0.0659(5) 0.053(3) Uani 1 1 d .
H15A H 0.8536 0.2623 0.0283 0.080 Uiso 1 1 calc R
H15B H 0.9303 0.2976 0.1020 0.080 Uiso 1 1 calc R
H15C H 0.8777 0.4000 0.0479 0.080 Uiso 1 1 calc R
Rh1 Rh 0.75007(4) 0.02406(5) 0.04007(3) 0.01810(18) Uani 1 1 d .
C3 C 0.5325(5) 0.0273(8) -0.0071(4) 0.0344(19) Uani 1 1 d .
C2 C 0.6058(6) 0.0966(8) -0.0222(4) 0.0337(19) Uani 1 1 d .
H2 H 0.5984 0.1852 -0.0195 0.040 Uiso 1 1 calc R
C1 C 0.6565(6) 0.0580(8) -0.0657(4) 0.038(2) Uani 1 1 d .
H1A H 0.6790 0.1211 -0.0911 0.045 Uiso 1 1 calc R
H1B H 0.6297 -0.0132 -0.0944 0.045 Uiso 1 1 calc R

loop_
_atom_site_aniso_label
_atom_site_aniso_U_11
_atom_site_aniso_U_22
_atom_site_aniso_U_33
_atom_site_aniso_U_23
_atom_site_aniso_U_13
_atom_site_aniso_U_12
P2 0.0183(9) 0.0217(10) 0.0166(9) -0.0015(7) 0.0052(7) -0.0014(7)
P1 0.0216(9) 0.0201(10) 0.0226(10) -0.0011(8) 0.0090(8) 0.0024(7)
O1 0.024(3) 0.028(3) 0.024(3) -0.009(2) 0.004(2) 0.001(2)
C16 0.014(3) 0.026(4) 0.018(3) -0.001(3) 0.002(3) 0.001(3)
O2 0.027(3) 0.025(3) 0.017(3) -0.003(2) 0.005(2) 0.003(2)
C17 0.023(4) 0.021(4) 0.020(4) -0.002(3) 0.010(3) 0.009(3)
C18 0.020(3) 0.034(4) 0.017(3) -0.003(3) 0.007(3) -0.004(3)
C21 0.022(4) 0.024(4) 0.020(4) -0.004(3) 0.009(3) -0.002(3)
C19 0.016(3) 0.041(5) 0.016(4) 0.000(3) 0.004(3) 0.001(3)
C26 0.025(4) 0.041(5) 0.020(4) -0.002(3) 0.008(3) 0.012(3)
C20 0.023(4) 0.028(4) 0.020(4) 0.002(3) 0.007(3) -0.001(3)
C13 0.051(5) 0.021(4) 0.036(5) -0.003(4) 0.011(4) -0.006(4)
C22 0.023(4) 0.041(5) 0.020(4) -0.007(3) 0.007(3) -0.003(3)
C29 0.040(5) 0.057(6) 0.034(5) 0.001(4) 0.003(4) 0.029(5)
C9 0.025(4) 0.035(5) 0.061(6) -0.018(4) 0.016(4) -0.010(4)
C8 0.057(6) 0.036(5) 0.054(6) 0.003(4) 0.041(5) -0.007(4)
C6 0.033(4) 0.042(5) 0.031(4) -0.012(4) 0.018(4) -0.006(4)
C14 0.099(9) 0.023(5) 0.062(7) 0.016(5) 0.014(6) 0.000(5)
C4 0.025(4) 0.037(5) 0.018(4) -0.004(3) 0.007(3) -0.008(3)
C10 0.023(4) 0.051(5) 0.029(4) 0.000(4) 0.011(3) 0.008(4)
C5 0.049(5) 0.043(5) 0.035(5) -0.006(4) 0.026(4) -0.013(4)
C25 0.027(4) 0.051(5) 0.024(4) -0.009(4) 0.006(3) -0.009(4)
C24 0.035(5) 0.037(5) 0.033(5) -0.011(4) 0.003(4) -0.009(4)
C28 0.037(5) 0.056(6) 0.034(5) 0.001(4) 0.013(4) 0.022(4)
C7 0.029(4) 0.021(4) 0.038(5) -0.006(3) 0.021(4) -0.007(3)
C23 0.031(4) 0.062(6) 0.027(4) -0.016(4) 0.012(4) -0.008(4)
C11 0.048(5) 0.060(6) 0.038(5) -0.007(5) 0.023(4) 0.014(5)
C27 0.050(5) 0.034(5) 0.041(5) 0.008(4) 0.012(4) 0.010(4)
C12 0.064(7) 0.060(7) 0.050(6) 0.002(5) 0.035(5) -0.012(5)
C15 0.075(7) 0.039(6) 0.063(7) -0.011(5) 0.045(6) -0.025(5)
Rh1 0.0160(3) 0.0188(3) 0.0180(3) 0.0002(2) 0.0033(2) 0.0009(2)
C3 0.029(4) 0.039(5) 0.031(4) -0.007(4) 0.004(3) 0.010(4)
C2 0.027(4) 0.033(5) 0.033(4) 0.001(4) -0.002(4) 0.009(4)
C1 0.030(4) 0.047(5) 0.026(4) 0.013(4) -0.005(3) 0.000(4)

loop_
_atom_type_symbol
_atom_type_description
_atom_type_scat_dispersion_real
_atom_type_scat_dispersion_imag
_atom_type_scat_source
C C 0.0033 0.0016 'International Tables Vol C Tables 4.2.6.8 and 6.1.1.4'
H H 0.0000 0.0000 'International Tables Vol C Tables 4.2.6.8 and 6.1.1.4'
O O 0.0106 0.0060 'International Tables Vol C Tables 4.2.6.8 and 6.1.1.4'
P P 0.1023 0.0942 'International Tables Vol C Tables 4.2.6.8 and 6.1.1.4'
Rh Rh -1.1178 0.9187 'International Tables Vol C Tables 4.2.6.8 and 6.1.1.4'

loop_
_geom_angle_atom_site_label_1
_geom_angle_atom_site_label_2
_geom_angle_atom_site_label_3
_geom_angle
_geom_angle_site_symmetry_1
O2 P2 C7 99.7(3) .
O2 P2 C4 99.8(3) .
C7 P2 C4 105.6(3) .
O2 P2 Rh1 107.99(19) .
C7 P2 Rh1 116.1(2) .
C4 P2 Rh1 123.7(3) .
O1 P1 C13 99.4(3) .
O1 P1 C10 101.0(3) .
C13 P1 C10 105.1(4) .
O1 P1 Rh1 107.41(19) .
C13 P1 Rh1 120.3(3) .
C10 P1 Rh1 120.0(3) .
C17 O1 P1 113.8(4) .
C21 C16 C17 116.3(6) .
C21 C16 Rh1 122.5(5) .
C17 C16 Rh1 121.1(5) .
C21 O2 P2 114.1(4) .
C16 C17 O1 118.8(6) .
C16 C17 C18 123.6(6) .
O1 C17 C18 117.4(6) .
C19 C18 C17 115.0(6) .
C19 C18 C22 122.5(6) .
C17 C18 C22 122.6(7) .
C16 C21 O2 117.0(6) .
C16 C21 C20 124.8(6) .
O2 C21 C20 118.2(6) .
C20 C19 C18 125.0(6) .
C20 C26 C27 110.9(6) .
C20 C26 C29 111.6(6) .
C27 C26 C29 106.1(7) .
C20 C26 C28 110.3(7) .
C27 C26 C28 109.7(7) .
C29 C26 C28 108.3(6) .
C19 C20 C21 114.9(7) .
C19 C20 C26 122.7(6) .
C21 C20 C26 122.4(6) .
C14 C13 C15 109.7(8) .
C14 C13 P1 113.9(6) .
C15 C13 P1 108.0(6) .
C23 C22 C18 110.2(6) .
C23 C22 C25 107.2(6) .
C18 C22 C25 111.1(6) .
C23 C22 C24 110.7(7) .
C18 C22 C24 110.4(6) .
C25 C22 C24 107.2(6) .
C5 C4 C6 111.8(6) .
C5 C4 P2 108.4(5) .
C6 C4 P2 113.4(5) .
C12 C10 C11 111.8(7) .
C12 C10 P1 108.5(6) .
C11 C10 P1 114.6(6) .
C9 C7 C8 111.6(7) .
C9 C7 P2 112.0(6) .
C8 C7 P2 108.7(5) .
C16 Rh1 C1 159.1(3) .
C16 Rh1 C2 163.8(3) .
C1 Rh1 C2 36.9(3) .
C16 Rh1 P2 78.2(2) .
C1 Rh1 P2 87.2(2) .
C2 Rh1 P2 114.2(2) .
C16 Rh1 P1 78.8(2) .
C1 Rh1 P1 115.9(2) .
C2 Rh1 P1 87.8(2) .
P2 Rh1 P1 156.72(7) .
C3 C3 C2 176.6(11) 3_655
C1 C2 C3 123.4(8) .
C1 C2 Rh1 70.3(4) .
C3 C2 Rh1 107.4(5) .
C2 C1 Rh1 72.7(4) .

loop_
_geom_bond_atom_site_label_1
_geom_bond_atom_site_label_2
_geom_bond_distance
_geom_bond_site_symmetry_2
P2 O2 1.650(5) .
P2 C7 1.836(7) .
P2 C4 1.848(7) .
P2 Rh1 2.242(2) .
P1 O1 1.648(5) .
P1 C13 1.821(8) .
P1 C10 1.833(8) .
P1 Rh1 2.261(2) .
O1 C17 1.393(8) .
C16 C21 1.390(10) .
C16 C17 1.391(10) .
C16 Rh1 2.055(6) .
O2 C21 1.398(8) .
C17 C18 1.414(10) .
C18 C19 1.405(10) .
C18 C22 1.543(10) .
C21 C20 1.400(10) .
C19 C20 1.395(10) .
C26 C20 1.531(10) .
C26 C27 1.539(12) .
C26 C29 1.540(10) .
C26 C28 1.542(11) .
C13 C14 1.508(13) .
C13 C15 1.526(12) .
C22 C23 1.525(10) .
C22 C25 1.544(10) .
C22 C24 1.546(11) .
C9 C7 1.521(11) .
C8 C7 1.545(11) .
C6 C4 1.535(11) .
C4 C5 1.527(10) .
C10 C12 1.537(12) .
C10 C11 1.544(12) .
Rh1 C1 2.176(7) .
Rh1 C2 2.207(7) .
C3 C3 1.228(17) 3_655
C3 C2 1.420(11) .
C2 C1 1.389(12) .

loop_
_geom_torsion_atom_site_label_1
_geom_torsion_atom_site_label_2
_geom_torsion_atom_site_label_3
_geom_torsion_atom_site_label_4
_geom_torsion
_geom_torsion_site_symmetry_1
C13 P1 O1 C17 -127.8(5) .
C10 P1 O1 C17 124.7(5) .
Rh1 P1 O1 C17 -1.8(5) .
C7 P2 O2 C21 -117.4(5) .
C4 P2 O2 C21 134.8(5) .
Rh1 P2 O2 C21 4.3(5) .
C21 C16 C17 O1 -178.9(6) .
Rh1 C16 C17 O1 2.3(9) .
C21 C16 C17 C18 5.2(10) .
Rh1 C16 C17 C18 -173.6(5) .
P1 O1 C17 C16 -0.1(8) .
P1 O1 C17 C18 176.1(5) .
C16 C17 C18 C19 -7.0(10) .
O1 C17 C18 C19 177.0(6) .
C16 C17 C18 C22 172.8(7) .
O1 C17 C18 C22 -3.2(10) .
C17 C16 C21 O2 -179.3(6) .
Rh1 C16 C21 O2 -0.5(9) .
C17 C16 C21 C20 0.7(11) .
Rh1 C16 C21 C20 179.5(5) .
P2 O2 C21 C16 -2.7(8) .
P2 O2 C21 C20 177.3(5) .
C17 C18 C19 C20 3.3(10) .
C22 C18 C19 C20 -176.5(7) .
C18 C19 C20 C21 1.8(10) .
C18 C19 C20 C26 -178.8(7) .
C16 C21 C20 C19 -4.0(11) .
O2 C21 C20 C19 176.0(6) .
C16 C21 C20 C26 176.6(7) .
O2 C21 C20 C26 -3.4(10) .
C27 C26 C20 C19 124.5(8) .
C29 C26 C20 C19 6.5(10) .
C28 C26 C20 C19 -113.8(8) .
C27 C26 C20 C21 -56.2(9) .
C29 C26 C20 C21 -174.2(7) .
C28 C26 C20 C21 65.5(9) .
O1 P1 C13 C14 -165.7(7) .
C10 P1 C13 C14 -61.5(8) .
Rh1 P1 C13 C14 77.7(8) .
O1 P1 C13 C15 72.2(6) .
C10 P1 C13 C15 176.4(6) .
Rh1 P1 C13 C15 -44.4(7) .
C19 C18 C22 C23 -115.6(8) .
C17 C18 C22 C23 64.6(9) .
C19 C18 C22 C25 3.1(10) .
C17 C18 C22 C25 -176.7(7) .
C19 C18 C22 C24 121.9(8) .
C17 C18 C22 C24 -57.9(9) .
O2 P2 C4 C5 -68.5(6) .
C7 P2 C4 C5 -171.6(6) .
Rh1 P2 C4 C5 51.0(6) .
O2 P2 C4 C6 56.3(6) .
C7 P2 C4 C6 -46.7(6) .
Rh1 P2 C4 C6 175.9(4) .
O1 P1 C10 C12 -69.1(6) .
C13 P1 C10 C12 -172.1(6) .
Rh1 P1 C10 C12 48.6(7) .
O1 P1 C10 C11 56.6(7) .
C13 P1 C10 C11 -46.4(7) .
Rh1 P1 C10 C11 174.2(5) .
O2 P2 C7 C9 -167.9(5) .
C4 P2 C7 C9 -64.7(6) .
Rh1 P2 C7 C9 76.5(6) .
O2 P2 C7 C8 68.3(6) .
C4 P2 C7 C8 171.5(6) .
Rh1 P2 C7 C8 -47.3(6) .
C21 C16 Rh1 C1 -44.2(12) .
C17 C16 Rh1 C1 134.4(8) .
C21 C16 Rh1 C2 144.1(10) .
C17 C16 Rh1 C2 -37.2(14) .
C21 C16 Rh1 P2 2.5(5) .
C17 C16 Rh1 P2 -178.8(6) .
C21 C16 Rh1 P1 178.7(6) .
C17 C16 Rh1 P1 -2.6(5) .
O2 P2 Rh1 C16 -3.4(3) .
C7 P2 Rh1 C16 107.5(4) .
C4 P2 Rh1 C16 -119.0(3) .
O2 P2 Rh1 C1 161.6(3) .
C7 P2 Rh1 C1 -87.5(4) .
C4 P2 Rh1 C1 45.9(4) .
O2 P2 Rh1 C2 -172.4(3) .
C7 P2 Rh1 C2 -61.5(4) .
C4 P2 Rh1 C2 71.9(4) .
O2 P2 Rh1 P1 -12.7(3) .
C7 P2 Rh1 P1 98.1(3) .
C4 P2 Rh1 P1 -128.4(3) .
O1 P1 Rh1 C16 2.2(3) .
C13 P1 Rh1 C16 114.6(4) .
C10 P1 Rh1 C16 -112.2(4) .
O1 P1 Rh1 C1 -162.2(3) .
C13 P1 Rh1 C1 -49.8(4) .
C10 P1 Rh1 C1 83.5(4) .
O1 P1 Rh1 C2 173.1(3) .
C13 P1 Rh1 C2 -74.6(4) .
C10 P1 Rh1 C2 58.7(4) .
O1 P1 Rh1 P2 11.6(3) .
C13 P1 Rh1 P2 123.9(4) .
C10 P1 Rh1 P2 -102.8(3) .
C3 C3 C2 C1 -162(19) 3_655
C3 C3 C2 Rh1 121(19) 3_655
C16 Rh1 C2 C1 175.1(9) .
P2 Rh1 C2 C1 -46.7(6) .
P1 Rh1 C2 C1 141.2(5) .
C16 Rh1 C2 C3 -64.9(13) .
C1 Rh1 C2 C3 120.0(8) .
P2 Rh1 C2 C3 73.3(6) .
P1 Rh1 C2 C3 -98.8(5) .
C3 C2 C1 Rh1 -98.4(7) .
C16 Rh1 C1 C2 -176.1(7) .
P2 Rh1 C1 C2 138.3(5) .
P1 Rh1 C1 C2 -44.2(6) .
